data_2217983
loop_
_publ_author_name
'Lehmler, Hans-Joachim'
'Parkin, Sean'

_publ_section_title
;
 5-Fluoro-1-(3-metylbutanoyl)pyrimidine-2,4(1<i>H</i>,3<i>H</i>)-dione
;
_journal_coeditor_code OM2217
_journal_issue 4
_journal_name_full 'Acta Crystallographica Section E'
_journal_page_first o703
_journal_paper_doi 10.1107/S1600536808006296
_journal_volume 64
_journal_year 2008
_chemical_formula_iupac 'C9 H11 F N2 O3'
_chemical_formula_moiety 'C9 H11 F N2 O3'
_chemical_formula_sum 'C9 H11 F N2 O3'
_chemical_formula_weight 214.20
_chemical_name_systematic
;
5-Fluoro-1-(3-metylbutanoyl)pyrimidine-2,4(1H,3H)-dione
;
_space_group_IT_number 2
_symmetry_cell_setting triclinic
_symmetry_space_group_name_Hall '-P 1'
_symmetry_space_group_name_H-M 'P -1'
_atom_sites_solution_hydrogens geom
_atom_sites_solution_primary direct
_atom_sites_solution_secondary difmap
_audit_creation_method SHELXL-97
_cell_angle_alpha 103.470(2)
_cell_angle_beta 100.204(3)
_cell_angle_gamma 104.085(3)
_cell_formula_units_Z 2
_cell_length_a 5.4879(3)
_cell_length_b 9.3702(5)
_cell_length_c 9.9794(5)
_cell_measurement_reflns_used 4363
_cell_measurement_temperature 90.0(2)
_cell_measurement_theta_max 27.48
_cell_measurement_theta_min 1.00
_cell_volume 468.94(4)
_computing_cell_refinement 'SCALEPACK (Otwinowski & Minor, 1997)'
_computing_data_collection 'COLLECT (Nonius, 1998)'
_computing_data_reduction 'DENZO-SMN (Otwinowski & Minor, 1997)'
_computing_molecular_graphics 'XP in SHELXTL (Sheldrick, 2008)'
_computing_publication_material 'SHELX97 (Sheldrick, 2008) and local procedures'
_computing_structure_refinement 'SHELXL97 (Sheldrick, 2008)'
_computing_structure_solution 'SHELXS97 (Sheldrick, 2008)'
_diffrn_ambient_temperature 88.0(2)
_diffrn_detector_area_resol_mean 18
_diffrn_measured_fraction_theta_full 1.000
_diffrn_measured_fraction_theta_max 1.000
_diffrn_measurement_device_type 'Nonius KappaCCD'
_diffrn_measurement_method '\w scans at fixed \c = 55\%'
_diffrn_radiation_monochromator graphite
_diffrn_radiation_source 'fine-focus sealed tube'
_diffrn_radiation_type MoK\a
_diffrn_radiation_wavelength 0.71073
_diffrn_reflns_av_R_equivalents 0.0312
_diffrn_reflns_av_sigmaI/netI 0.0559
_diffrn_reflns_limit_h_max 7
_diffrn_reflns_limit_h_min -7
_diffrn_reflns_limit_k_max 12
_diffrn_reflns_limit_k_min -12
_diffrn_reflns_limit_l_max 12
_diffrn_reflns_limit_l_min -12
_diffrn_reflns_number 4080
_diffrn_reflns_theta_full 27.45
_diffrn_reflns_theta_max 27.45
_diffrn_reflns_theta_min 2.17
_diffrn_standards_number 0
_exptl_absorpt_coefficient_mu 0.127
_exptl_absorpt_correction_T_max 0.991
_exptl_absorpt_correction_T_min 0.963
_exptl_absorpt_correction_type multi-scan
_exptl_absorpt_process_details '(SCALEPACK; Otwinowski & Minor, 1997)'
_exptl_crystal_colour colourless
_exptl_crystal_density_diffrn 1.517
_exptl_crystal_density_method 'not measured'
_exptl_crystal_description 'irregular block'
_exptl_crystal_F_000 224
_exptl_crystal_size_max 0.30
_exptl_crystal_size_mid 0.20
_exptl_crystal_size_min 0.07
_refine_diff_density_max 0.274
_refine_diff_density_min -0.287
_refine_ls_extinction_method none
_refine_ls_goodness_of_fit_ref 1.068
_refine_ls_hydrogen_treatment constr
_refine_ls_matrix_type full
_refine_ls_number_parameters 138
_refine_ls_number_reflns 2139
_refine_ls_number_restraints 0
_refine_ls_restrained_S_all 1.068
_refine_ls_R_factor_all 0.0699
_refine_ls_R_factor_gt 0.0485
_refine_ls_shift/su_max 0.001
_refine_ls_shift/su_mean 0.000
_refine_ls_structure_factor_coef Fsqd
_refine_ls_weighting_details 'calc w=1/[\s^2^(Fo^2^)+(0.0498P)^2^+0.0466P] where P=(Fo^2^+2Fc^2^)/3'
_refine_ls_weighting_scheme calc
_refine_ls_wR_factor_gt 0.1031
_refine_ls_wR_factor_ref 0.1119
_reflns_number_gt 1629
_reflns_number_total 2139
_reflns_threshold_expression I>2\s(I)
_cod_data_source_file om2217.cif
_cod_data_source_block I
_cod_database_code 2217983
_cod_database_fobs_code 2217983

loop_
_symmetry_equiv_pos_as_xyz
'x, y, z'
'-x, -y, -z'

loop_
_atom_site_type_symbol
_atom_site_label
_atom_site_fract_x
_atom_site_fract_y
_atom_site_fract_z
_atom_site_U_iso_or_equiv
_atom_site_adp_type
_atom_site_calc_flag
_atom_site_refinement_flags
_atom_site_occupancy
N N1 0.0774(2) 0.62396(13) 0.89316(12) 0.0141(3) Uani d . 1
O O2 -0.2469(2) 0.74248(12) 0.89048(11) 0.0206(3) Uani d . 1
C C2 -0.1490(3) 0.65330(17) 0.82969(16) 0.0152(3) Uani d . 1
N N3 -0.2565(2) 0.56922(13) 0.68799(12) 0.0153(3) Uani d . 1
H H3 -0.3906 0.5911 0.6444 0.018 Uiso calc R 1
O O4 -0.2928(2) 0.38819(11) 0.48195(10) 0.0189(3) Uani d . 1
C C4 -0.1798(3) 0.45604(16) 0.60712(15) 0.0157(4) Uani d . 1
F F5 0.13171(17) 0.31908(10) 0.61287(9) 0.0218(3) Uani d . 1
C C5 0.0440(3) 0.42855(17) 0.68495(16) 0.0155(3) Uani d . 1
C C6 0.1651(3) 0.50812(16) 0.81867(15) 0.0152(3) Uani d . 1
H H6 0.3130 0.4864 0.8646 0.018 Uiso calc R 1
O O7 0.3841(2) 0.64683(11) 1.08882(11) 0.0195(3) Uani d . 1
C C7 0.2244(3) 0.70161(17) 1.03933(15) 0.0157(4) Uani d . 1
C C8 0.1692(3) 0.84157(17) 1.12009(15) 0.0168(4) Uani d . 1
H H8A 0.0015 0.8099 1.1450 0.020 Uiso calc R 1
H H8B 0.1534 0.9094 1.0584 0.020 Uiso calc R 1
C C9 0.3816(3) 0.93148(18) 1.25622(16) 0.0210(4) Uani d . 1
H H9 0.4364 0.8564 1.3022 0.025 Uiso calc R 1
C C10 0.6162(3) 1.02656(19) 1.22141(19) 0.0308(4) Uani d . 1
H H10A 0.5657 1.1010 1.1765 0.046 Uiso calc R 1
H H10B 0.6817 0.9586 1.1561 0.046 Uiso calc R 1
H H10C 0.7522 1.0813 1.3092 0.046 Uiso calc R 1
C C11 0.2765(3) 1.03360(19) 1.35944(16) 0.0255(4) Uani d . 1
H H11A 0.4155 1.0936 1.4447 0.038 Uiso calc R 1
H H11B 0.1349 0.9693 1.3864 0.038 Uiso calc R 1
H H11C 0.2115 1.1034 1.3136 0.038 Uiso calc R 1

loop_
_atom_site_aniso_label
_atom_site_aniso_U_11
_atom_site_aniso_U_22
_atom_site_aniso_U_33
_atom_site_aniso_U_12
_atom_site_aniso_U_13
_atom_site_aniso_U_23
N1 0.0142(7) 0.0140(6) 0.0140(7) 0.0062(5) 0.0024(5) 0.0027(5)
O2 0.0191(6) 0.0240(6) 0.0184(6) 0.0123(5) 0.0021(5) 0.0017(5)
C2 0.0138(8) 0.0165(8) 0.0143(8) 0.0023(6) 0.0027(6) 0.0055(6)
N3 0.0128(7) 0.0175(7) 0.0154(7) 0.0073(6) -0.0001(5) 0.0043(5)
O4 0.0185(6) 0.0183(6) 0.0160(6) 0.0043(5) 0.0004(5) 0.0019(5)
C4 0.0162(9) 0.0131(8) 0.0162(8) 0.0023(6) 0.0028(6) 0.0045(6)
F5 0.0236(6) 0.0210(5) 0.0199(5) 0.0121(4) 0.0036(4) -0.0002(4)
C5 0.0170(8) 0.0136(7) 0.0181(8) 0.0076(6) 0.0066(6) 0.0036(6)
C6 0.0148(8) 0.0154(8) 0.0174(8) 0.0069(6) 0.0036(6) 0.0062(6)
O7 0.0201(6) 0.0225(6) 0.0169(6) 0.0108(5) 0.0010(5) 0.0059(5)
C7 0.0148(9) 0.0172(8) 0.0146(8) 0.0027(7) 0.0030(6) 0.0064(6)
C8 0.0180(9) 0.0174(8) 0.0159(8) 0.0075(7) 0.0027(6) 0.0049(6)
C9 0.0219(9) 0.0193(8) 0.0197(9) 0.0101(7) -0.0027(7) 0.0032(7)
C10 0.0203(10) 0.0263(10) 0.0366(11) 0.0061(8) 0.0008(8) -0.0029(8)
C11 0.0306(10) 0.0217(9) 0.0194(9) 0.0073(8) 0.0002(7) 0.0018(7)

loop_
_atom_type_symbol
_atom_type_description
_atom_type_scat_dispersion_real
_atom_type_scat_dispersion_imag
_atom_type_scat_source
C C 0.0033 0.0016 'International Tables Vol C Tables 4.2.6.8 and 6.1.1.4'
H H 0.0000 0.0000 'International Tables Vol C Tables 4.2.6.8 and 6.1.1.4'
N N 0.0061 0.0033 'International Tables Vol C Tables 4.2.6.8 and 6.1.1.4'
O O 0.0106 0.0060 'International Tables Vol C Tables 4.2.6.8 and 6.1.1.4'
F F 0.0171 0.0103 'International Tables Vol C Tables 4.2.6.8 and 6.1.1.4'

loop_
_geom_angle_atom_site_label_1
_geom_angle_atom_site_label_2
_geom_angle_atom_site_label_3
_geom_angle
C6 N1 C2 120.64(12)
C6 N1 C7 115.63(12)
C2 N1 C7 123.62(12)
O2 C2 N3 121.20(14)
O2 C2 N1 124.36(13)
N3 C2 N1 114.44(13)
C4 N3 C2 128.19(13)
C4 N3 H3 115.9
C2 N3 H3 115.9
O4 C4 N3 122.26(14)
O4 C4 C5 125.01(14)
N3 C4 C5 112.73(13)
C6 C5 F5 120.63(13)
C6 C5 C4 122.96(14)
F5 C5 C4 116.38(12)
C5 C6 N1 120.82(14)
C5 C6 H6 119.6
N1 C6 H6 119.6
O7 C7 N1 116.87(13)
O7 C7 C8 123.93(13)
N1 C7 C8 119.20(12)
C7 C8 C9 112.30(13)
C7 C8 H8A 109.1
C9 C8 H8A 109.1
C7 C8 H8B 109.1
C9 C8 H8B 109.1
H8A C8 H8B 107.9
C10 C9 C11 110.92(13)
C10 C9 C8 110.36(13)
C11 C9 C8 110.06(13)
C10 C9 H9 108.5
C11 C9 H9 108.5
C8 C9 H9 108.5
C9 C10 H10A 109.5
C9 C10 H10B 109.5
H10A C10 H10B 109.5
C9 C10 H10C 109.5
H10A C10 H10C 109.5
H10B C10 H10C 109.5
C9 C11 H11A 109.5
C9 C11 H11B 109.5
H11A C11 H11B 109.5
C9 C11 H11C 109.5
H11A C11 H11C 109.5
H11B C11 H11C 109.5

loop_
_geom_bond_atom_site_label_1
_geom_bond_atom_site_label_2
_geom_bond_distance
N1 C6 1.4026(18)
N1 C2 1.4102(19)
N1 C7 1.4529(18)
O2 C2 1.2053(17)
C2 N3 1.3884(18)
N3 C4 1.3755(19)
N3 H3 0.8800
O4 C4 1.2300(17)
C4 C5 1.445(2)
F5 C5 1.3493(16)
C5 C6 1.326(2)
C6 H6 0.9500
O7 C7 1.2079(17)
C7 C8 1.499(2)
C8 C9 1.530(2)
C8 H8A 0.9900
C8 H8B 0.9900
C9 C10 1.522(2)
C9 C11 1.526(2)
C9 H9 1.0000
C10 H10A 0.9800
C10 H10B 0.9800
C10 H10C 0.9800
C11 H11A 0.9800
C11 H11B 0.9800
C11 H11C 0.9800

loop_
_geom_hbond_atom_site_label_D
_geom_hbond_atom_site_label_H
_geom_hbond_atom_site_label_A
_geom_hbond_site_symmetry_A
_geom_hbond_distance_DH
_geom_hbond_distance_HA
_geom_hbond_distance_DA
_geom_hbond_angle_DHA
N3 H3 O4 2_466 0.88 2.04 2.9091(16) 170.9

loop_
_geom_torsion_atom_site_label_1
_geom_torsion_atom_site_label_2
_geom_torsion_atom_site_label_3
_geom_torsion_atom_site_label_4
_geom_torsion
C6 N1 C2 O2 174.10(14)
C7 N1 C2 O2 -1.8(2)
C6 N1 C2 N3 -5.5(2)
C7 N1 C2 N3 178.58(12)
O2 C2 N3 C4 -174.94(14)
N1 C2 N3 C4 4.7(2)
C2 N3 C4 O4 179.30(13)
C2 N3 C4 C5 -1.1(2)
O4 C4 C5 C6 177.69(15)
N3 C4 C5 C6 -1.9(2)
O4 C4 C5 F5 -0.3(2)
N3 C4 C5 F5 -179.92(12)
F5 C5 C6 N1 178.82(12)
C4 C5 C6 N1 0.9(2)
C2 N1 C6 C5 3.1(2)
C7 N1 C6 C5 179.32(13)
C6 N1 C7 O7 -9.6(2)
C2 N1 C7 O7 166.53(13)
C6 N1 C7 C8 171.17(12)
C2 N1 C7 C8 -12.7(2)
O7 C7 C8 C9 15.1(2)
N1 C7 C8 C9 -165.67(13)
C7 C8 C9 C10 78.01(16)
C7 C8 C9 C11 -159.23(13)

loop_
_cod_related_entry_id
_cod_related_entry_database
_cod_related_entry_code
1 ChemSpider 21118382
